data_4507327
loop_
_publ_author_name
Nonappa,
'Lahtinen, Manu'
'Kolehmainen, Erkki'
'Haarala, Jorma'
'Shevchenko, Anna'

_publ_section_title
;
 Evidence of Weak Halogen Bonding: New Insights on Itraconazole and its
 Succinic Acid Cocrystal
;
_journal_issue 1
_journal_name_full 'Crystal Growth &amp; Design'
_journal_page_first 346
_journal_paper_doi 10.1021/cg3015282
_journal_volume 13
_journal_year 2013
_chemical_formula_moiety 'C35 H38 Cl2 N8 O4'
_chemical_formula_sum 'C35 H38 Cl2 N8 O4'
_chemical_formula_weight 705.63
_chemical_name_systematic
;
 ? 
;
_space_group_crystal_system triclinic
_space_group_IT_number 2
_space_group_name_Hall '-P 1'
_space_group_name_H-M_alt 'P -1'
_symmetry_space_group_name_Hall '-P 1'
_symmetry_space_group_name_H-M 'P -1'
_atom_sites_solution_hydrogens geom
_atom_sites_solution_primary direct
_atom_sites_solution_secondary difmap
_cell_angle_alpha 73.330(5)
_cell_angle_beta 88.861(4)
_cell_angle_gamma 79.034(5)
_cell_formula_units_Z 4
_cell_length_a 8.5388(5)
_cell_length_b 20.0776(14)
_cell_length_c 20.8600(8)
_cell_measurement_reflns_used 6457
_cell_measurement_temperature 123.01(10)
_cell_measurement_theta_max 77.0592
_cell_measurement_theta_min 3.6540
_cell_volume 3361.1(3)
_computing_cell_refinement
;
CrysAlisPro, Agilent Technologies,
Version 1.171.35.21 (release 20-01-2012 CrysAlis171 .NET)
(compiled Jan 23 2012,18:06:46)
;
_computing_data_collection
;
CrysAlisPro, Agilent Technologies,
Version 1.171.35.21 (release 20-01-2012 CrysAlis171 .NET)
(compiled Jan 23 2012,18:06:46)
;
_computing_data_reduction
;
CrysAlisPro, Agilent Technologies,
Version 1.171.35.21 (release 20-01-2012 CrysAlis171 .NET)
(compiled Jan 23 2012,18:06:46)
;
_computing_molecular_graphics
;
O. V. Dolomanov, L. J. Bourhis, R. J. Gildea, J. A. K. Howard and H. Puschmann,
OLEX2: a complete structure solution, refinement and analysis program.
J. Appl. Cryst. (2009). 42, 339-341.
;
_computing_publication_material
;
O. V. Dolomanov, L. J. Bourhis, R. J. Gildea, J. A. K. Howard and H. Puschmann,
OLEX2: a complete structure solution, refinement and analysis program.
J. Appl. Cryst. (2009). 42, 339-341.
;
_computing_structure_refinement
;
SHELXL, G.M. Sheldrick, Acta Cryst.
(2008). A64, 112-122
;
_computing_structure_solution
;
SHELXS, G.M. Sheldrick, Acta Cryst.
(2008). A64, 112-122
;
_diffrn_ambient_temperature 123.01(10)
_diffrn_detector_area_resol_mean 10.3953
_diffrn_measured_fraction_theta_full 0.994
_diffrn_measured_fraction_theta_max 0.994
_diffrn_measurement_details
;
  1 omega -106.00  -16.00   2.0000   11.0000
omega____ theta____ kappa____ phi______ frames
    -      -38.5000  -45.0000    0.0000 45

  2 omega -112.00  -36.00   2.0000   11.0000
omega____ theta____ kappa____ phi______ frames
    -      -38.5000  -30.0000   90.0000 38

  3 omega  -67.00    9.00   2.0000   11.0000
omega____ theta____ kappa____ phi______ frames
    -      -38.5000  111.0000  150.0000 38

  4 omega   19.00  103.00   2.0000   11.0000
omega____ theta____ kappa____ phi______ frames
    -       43.5687   57.0000  -60.0000 42

  5 omega   46.00   90.00   2.0000   11.0000
omega____ theta____ kappa____ phi______ frames
    -       43.5687 -125.0000   90.0000 22

  6 omega   41.00   99.00   2.0000   70.0000
omega____ theta____ kappa____ phi______ frames
    -      111.0000  -45.0000 -150.0000 29

  7 omega   38.00   88.00   2.0000   70.0000
omega____ theta____ kappa____ phi______ frames
    -      111.0000  -30.0000  150.0000 25

  8 omega   52.00  140.00   2.0000   70.0000
omega____ theta____ kappa____ phi______ frames
    -      111.0000  -77.0000   30.0000 44

  9 omega   38.00  116.00   2.0000   70.0000
omega____ theta____ kappa____ phi______ frames
    -      111.0000 -111.0000    0.0000 39

 10 omega   90.00  178.00   2.0000   70.0000
omega____ theta____ kappa____ phi______ frames
    -      111.0000   30.0000 -180.0000 44

 11 omega   89.00  177.00   2.0000   70.0000
omega____ theta____ kappa____ phi______ frames
    -      111.0000   45.0000  120.0000 44

 12 omega   38.00  116.00   2.0000   70.0000
omega____ theta____ kappa____ phi______ frames
    -      111.0000 -111.0000 -150.0000 39

 13 omega   64.00   98.00   2.0000   70.0000
omega____ theta____ kappa____ phi______ frames
    -      111.0000  -45.0000    0.0000 17

 14 omega   49.00   97.00   2.0000   70.0000
omega____ theta____ kappa____ phi______ frames
    -      111.0000  -45.0000  -60.0000 24

 15 omega   49.00  109.00   2.0000   70.0000
omega____ theta____ kappa____ phi______ frames
    -      111.0000  -94.0000 -120.0000 30

 16 omega   89.00  177.00   2.0000   70.0000
omega____ theta____ kappa____ phi______ frames
    -      111.0000   45.0000   60.0000 44
;
_diffrn_measurement_device_type 'SuperNova, Dual, Cu at zero, Atlas'
_diffrn_measurement_method '\w scans'
_diffrn_orient_matrix_UB_11 -0.0003038000
_diffrn_orient_matrix_UB_12 -0.0787397000
_diffrn_orient_matrix_UB_13 0.0083353000
_diffrn_orient_matrix_UB_21 0.1836667000
_diffrn_orient_matrix_UB_22 -0.0165686000
_diffrn_orient_matrix_UB_23 0.0067191000
_diffrn_orient_matrix_UB_31 -0.0092712000
_diffrn_orient_matrix_UB_32 -0.0137229000
_diffrn_orient_matrix_UB_33 0.0763983000
_diffrn_radiation_monochromator mirror
_diffrn_radiation_type 'Cu K\a'
_diffrn_radiation_wavelength 1.5418
_diffrn_reflns_av_R_equivalents 0.0436
_diffrn_reflns_av_unetI/netI 0.0646
_diffrn_reflns_limit_h_max 8
_diffrn_reflns_limit_h_min -10
_diffrn_reflns_limit_k_max 24
_diffrn_reflns_limit_k_min -24
_diffrn_reflns_limit_l_max 25
_diffrn_reflns_limit_l_min -18
_diffrn_reflns_number 22690
_diffrn_reflns_theta_full 70.00
_diffrn_reflns_theta_max 70.00
_diffrn_reflns_theta_min 3.66
_diffrn_source 'SuperNova (Cu) X-ray Source'
_diffrn_standards_decay_% 0
_diffrn_standards_interval_count 0
_diffrn_standards_interval_time 0
_diffrn_standards_number 0
_exptl_absorpt_coefficient_mu 2.172
_exptl_absorpt_correction_T_max 0.945
_exptl_absorpt_correction_T_min 0.669
_exptl_absorpt_correction_type analytical
_exptl_absorpt_process_details
;
CrysAlisPro, Agilent Technologies,
Version 1.171.35.21 (release 20-01-2012 CrysAlis171 .NET)
(compiled Jan 23 2012,18:06:46)
Analytical numeric absorption correction using a multifaceted crystal
model based on expressions derived by R.C. Clark & J.S. Reid.
(Clark, R. C. & Reid, J. S. (1995). Acta Cryst. A51, 887-897)
;
_exptl_crystal_colour colourless
_exptl_crystal_colour_primary colourless
_exptl_crystal_density_diffrn 1.394
_exptl_crystal_density_method 'not measured'
_exptl_crystal_description plate
_exptl_crystal_F_000 1480
_exptl_crystal_size_max 0.2919
_exptl_crystal_size_mid 0.1547
_exptl_crystal_size_min 0.0264
_refine_diff_density_max 1.105
_refine_diff_density_min -0.636
_refine_diff_density_rms 0.071
_refine_ls_extinction_method none
_refine_ls_goodness_of_fit_ref 1.021
_refine_ls_hydrogen_treatment constr
_refine_ls_matrix_type full
_refine_ls_number_parameters 975
_refine_ls_number_reflns 12684
_refine_ls_number_restraints 198
_refine_ls_restrained_S_all 1.019
_refine_ls_R_factor_all 0.0877
_refine_ls_R_factor_gt 0.0665
_refine_ls_shift/su_max 0.024
_refine_ls_shift/su_mean 0.000
_refine_ls_structure_factor_coef Fsqd
_refine_ls_weighting_details 'calc w=1/[\s^2^(Fo^2^)+(0.0954P)^2^+2.1208P] where P=(Fo^2^+2Fc^2^)/3'
_refine_ls_weighting_scheme calc
_refine_ls_wR_factor_gt 0.1722
_refine_ls_wR_factor_ref 0.1913
_reflns_number_gt 9455
_reflns_number_total 12684
_reflns_threshold_expression >2sigma(I)
_cod_data_source_file cg3015282_si_002.cif
_cod_data_source_block C1-K123_itraconazole-neat
_cod_database_code 4507327
_reflns_odcompleteness_completeness 98.91
_reflns_odcompleteness_iscentric 1
_reflns_odcompleteness_theta 71.98

loop_
_space_group_symop_id
_space_group_symop_operation_xyz
1 'x, y, z'
2 '-x, -y, -z'

loop_
_atom_site_label
_atom_site_type_symbol
_atom_site_fract_x
_atom_site_fract_y
_atom_site_fract_z
_atom_site_U_iso_or_equiv
_atom_site_adp_type
_atom_site_occupancy
_atom_site_symmetry_multiplicity
_atom_site_calc_flag
_atom_site_refinement_flags
_atom_site_disorder_assembly
_atom_site_disorder_group
Cl2C Cl -0.53707(9) 0.52076(5) 0.24175(4) 0.03761(19) Uani 1 1 d . . .
Cl1C Cl -0.09640(10) 0.47552(5) 0.43518(4) 0.0404(2) Uani 1 1 d . . .
Cl2 Cl 2.07743(10) 1.43760(6) 0.26665(5) 0.0535(3) Uani 1 1 d . . .
Cl1 Cl 1.62695(12) 1.49285(5) 0.07610(5) 0.0486(2) Uani 1 1 d . . .
O17C O -0.0164(3) 0.61392(13) 0.42552(10) 0.0325(5) Uani 1 1 d . . .
O17 O 1.5456(3) 1.35733(13) 0.07926(11) 0.0367(5) Uani 1 1 d . . .
O14C O -0.0301(3) 0.69817(12) 0.32658(11) 0.0321(5) Uani 1 1 d . . .
O19C O 0.0431(3) 0.82759(13) 0.33670(12) 0.0379(5) Uani 1 1 d . . .
O19 O 1.4733(3) 1.14728(13) 0.15308(12) 0.0390(5) Uani 1 1 d . . .
O43A O 0.207(3) 0.7881(7) 0.0188(6) 0.027(2) Uani 0.50 1 d PD A 1
N26 N 0.9948(3) 0.99966(14) 0.12594(13) 0.0291(5) Uani 1 1 d . . .
N9C N 0.2825(3) 0.60354(14) 0.36913(12) 0.0280(5) Uani 1 1 d . . .
O14 O 1.5692(3) 1.26612(13) 0.17411(13) 0.0387(5) Uani 1 1 d . . .
N38 N 0.2322(3) 0.78232(14) 0.13525(12) 0.0283(5) Uani 1 1 d D . .
N29 N 0.7179(3) 0.93531(14) 0.14455(13) 0.0288(5) Uani 1 1 d . . .
N29C N 0.7876(3) 1.03798(15) 0.37351(13) 0.0289(5) Uani 1 1 d . . .
N10C N 0.3479(3) 0.66042(16) 0.33756(14) 0.0352(6) Uani 1 1 d . . .
N9 N 1.2553(3) 1.35161(16) 0.14396(13) 0.0334(6) Uani 1 1 d . . .
N38C N 1.2674(3) 1.19568(15) 0.37948(13) 0.0305(5) Uani 1 1 d D . .
C4C C -0.3390(3) 0.61164(18) 0.23920(15) 0.0298(6) Uani 1 1 d . . .
H4C H -0.3881 0.6385 0.1969 0.036 Uiso 1 1 calc R . .
C23 C 1.1128(4) 1.03868(16) 0.13377(15) 0.0290(6) Uani 1 1 d . . .
C6C C -0.1455(3) 0.59635(15) 0.32888(14) 0.0234(5) Uani 1 1 d . . .
C3C C -0.3844(3) 0.54887(17) 0.27426(15) 0.0276(6) Uani 1 1 d . . .
N26C N 0.5145(3) 0.98193(14) 0.35517(13) 0.0281(5) Uani 1 1 d . . .
C35 C 0.3542(3) 0.82184(16) 0.13661(14) 0.0265(6) Uani 1 1 d . . .
C2C C -0.3103(3) 0.50800(16) 0.33506(15) 0.0286(6) Uani 1 1 d . . .
H2C H -0.3410 0.4647 0.3585 0.034 Uiso 1 1 calc R . .
C35C C 1.1438(3) 1.15688(17) 0.37798(16) 0.0289(6) Uani 1 1 d . . .
O43C O 1.234(3) 1.2168(15) 0.4847(8) 0.043(4) Uani 0.50 1 d PDU B 1
C8C C 0.1486(3) 0.58625(16) 0.33924(14) 0.0270(6) Uani 1 1 d . . .
H8CA H 0.1534 0.5345 0.3554 0.032 Uiso 1 1 calc R . .
H8CB H 0.1580 0.5994 0.2900 0.032 Uiso 1 1 calc R . .
N10 N 1.1987(3) 1.29261(18) 0.17744(14) 0.0391(7) Uani 1 1 d . . .
C1C C -0.1902(3) 0.53173(16) 0.36104(14) 0.0267(6) Uani 1 1 d . . .
C7 C 1.5477(4) 1.33988(18) 0.15020(17) 0.0334(7) Uani 1 1 d . . .
C5C C -0.2204(3) 0.63465(16) 0.26693(14) 0.0276(6) Uani 1 1 d . . .
H5C H -0.1894 0.6778 0.2430 0.033 Uiso 1 1 calc R . .
C6 C 1.6812(3) 1.36666(18) 0.17794(16) 0.0302(6) Uani 1 1 d . . .
N12 N 1.0745(4) 1.3425(2) 0.07597(15) 0.0444(7) Uani 1 1 d . . .
C30 C 0.7193(4) 1.00137(17) 0.09191(15) 0.0305(6) Uani 1 1 d . . .
H30A H 0.6104 1.0307 0.0846 0.037 Uiso 1 1 calc R . .
H30B H 0.7514 0.9906 0.0496 0.037 Uiso 1 1 calc R . .
C32 C 0.5974(3) 0.89785(16) 0.14005(15) 0.0276(6) Uani 1 1 d . . .
C42A C 0.155(3) 0.7483(10) 0.1899(14) 0.025(2) Uani 0.50 1 d PDU A 1
H42A H 0.1708 0.7498 0.2344 0.029 Uiso 0.50 1 calc PR A 1
N40A N 0.0601(15) 0.7307(7) 0.1040(9) 0.025(2) Uani 0.50 1 d PDU A 1
C39 C 0.1746(4) 0.77016(17) 0.07852(15) 0.0312(6) Uani 1 1 d D A .
C34 C 0.4769(4) 0.79443(17) 0.18472(15) 0.0305(6) Uani 1 1 d . . .
H34 H 0.4792 0.7497 0.2167 0.037 Uiso 1 1 calc R A .
N12C N 0.4714(3) 0.60364(19) 0.43871(15) 0.0418(7) Uani 1 1 d . . .
C8 C 1.3864(3) 1.37330(19) 0.17144(16) 0.0324(6) Uani 1 1 d . . .
H8A H 1.3836 1.3589 0.2209 0.039 Uiso 1 1 calc R . .
H8B H 1.3732 1.4256 0.1557 0.039 Uiso 1 1 calc R . .
C20 C 1.3526(4) 1.11402(17) 0.14362(17) 0.0331(7) Uani 1 1 d . . .
N41A N 0.0569(14) 0.7135(6) 0.1717(8) 0.024(2) Uani 0.50 1 d PDU A 1
C4 C 1.8823(4) 1.3464(2) 0.26638(18) 0.0385(7) Uani 1 1 d . . .
H4 H 1.9352 1.3175 0.3074 0.046 Uiso 1 1 calc R . .
C20C C 0.1634(4) 0.86246(19) 0.34606(16) 0.0361(7) Uani 1 1 d . . .
C32C C 0.9016(3) 1.08125(16) 0.37346(15) 0.0279(6) Uani 1 1 d . . .
C28 C 0.8804(3) 0.89332(17) 0.16033(16) 0.0305(6) Uani 1 1 d . . .
H28A H 0.9219 0.8788 0.1208 0.037 Uiso 1 1 calc R . .
H28B H 0.8778 0.8499 0.1975 0.037 Uiso 1 1 calc R . .
C31 C 0.8337(4) 1.04255(17) 0.11046(16) 0.0317(6) Uani 1 1 d . . .
H31A H 0.8373 1.0854 0.0728 0.038 Uiso 1 1 calc R . .
H31B H 0.7946 1.0581 0.1498 0.038 Uiso 1 1 calc R . .
C36C C 1.0817(3) 1.12067(16) 0.43732(15) 0.0283(6) Uani 1 1 d . . .
H36C H 1.1211 1.1213 0.4794 0.034 Uiso 1 1 calc R B .
C34C C 1.0847(4) 1.15583(19) 0.31743(16) 0.0351(7) Uani 1 1 d . . .
H34C H 1.1262 1.1809 0.2770 0.042 Uiso 1 1 calc R B .
C23C C 0.4023(4) 0.93772(17) 0.35627(16) 0.0307(6) Uani 1 1 d . . .
C33 C 0.5963(4) 0.83176(17) 0.18654(16) 0.0315(6) Uani 1 1 d . A .
H33 H 0.6794 0.8122 0.2200 0.038 Uiso 1 1 calc R . .
C13C C 0.3569(4) 0.5711(2) 0.42919(16) 0.0377(7) Uani 1 1 d . . .
H13C H 0.3308 0.5304 0.4605 0.045 Uiso 1 1 calc R . .
C5 C 1.7609(4) 1.32521(19) 0.23819(17) 0.0360(7) Uani 1 1 d . . .
H5 H 1.7313 1.2813 0.2606 0.043 Uiso 1 1 calc R . .
C7C C -0.0132(3) 0.62441(15) 0.35601(14) 0.0259(6) Uani 1 1 d . . .
C24C C 0.2508(3) 0.95420(17) 0.38168(15) 0.0288(6) Uani 1 1 d . . .
H24C H 0.2282 0.9924 0.4009 0.035 Uiso 1 1 calc R . .
C15C C -0.0969(4) 0.73221(18) 0.37726(18) 0.0359(7) Uani 1 1 d . . .
H15C H -0.2004 0.7650 0.3601 0.043 Uiso 1 1 calc R . .
C1 C 1.7254(4) 1.43144(18) 0.14773(16) 0.0332(7) Uani 1 1 d . . .
C3 C 1.9243(4) 1.4104(2) 0.23342(18) 0.0359(7) Uani 1 1 d . . .
C13 C 1.1803(4) 1.3801(2) 0.08372(18) 0.0407(8) Uani 1 1 d . . .
H13 H 1.2004 1.4214 0.0513 0.049 Uiso 1 1 calc R . .
C18C C 0.0201(4) 0.77259(19) 0.39508(16) 0.0358(7) Uani 1 1 d . . .
H18C H -0.0221 0.7933 0.4311 0.043 Uiso 1 1 calc R . .
H18D H 0.1231 0.7402 0.4113 0.043 Uiso 1 1 calc R . .
C11C C 0.4589(4) 0.6581(2) 0.38133(18) 0.0413(8) Uani 1 1 d . . .
H11C H 0.5260 0.6921 0.3734 0.050 Uiso 1 1 calc R . .
C2 C 1.8474(4) 1.45323(19) 0.17461(18) 0.0372(7) Uani 1 1 d . . .
H2 H 1.8772 1.4972 0.1526 0.045 Uiso 1 1 calc R . .
C36 C 0.3505(4) 0.88756(18) 0.09064(16) 0.0341(7) Uani 1 1 d . . .
H36 H 0.2649 0.9074 0.0583 0.041 Uiso 1 1 calc R A .
C37 C 0.4720(4) 0.92433(17) 0.09198(16) 0.0330(7) Uani 1 1 d . A .
H37 H 0.4698 0.9687 0.0594 0.040 Uiso 1 1 calc R . .
C37C C 0.9614(3) 1.08364(16) 0.43423(15) 0.0283(6) Uani 1 1 d . . .
H37C H 0.9187 1.0593 0.4747 0.034 Uiso 1 1 calc R . .
C18 C 1.5063(4) 1.20263(18) 0.09743(17) 0.0345(7) Uani 1 1 d . . .
H18A H 1.4074 1.2381 0.0811 0.041 Uiso 1 1 calc R . .
H18B H 1.5468 1.1831 0.0605 0.041 Uiso 1 1 calc R . .
C42C C 1.375(3) 1.2127(10) 0.3291(15) 0.029(2) Uani 0.50 1 d PDU B 1
H42C H 1.3737 1.2022 0.2875 0.035 Uiso 0.50 1 calc PR B 1
N41C N 1.4767(11) 1.2445(4) 0.3468(5) 0.0295(14) Uani 0.50 1 d PDU B 1
C27 C 0.9904(3) 0.93554(17) 0.18013(15) 0.0301(6) Uani 1 1 d . . .
H27A H 0.9520 0.9483 0.2210 0.036 Uiso 1 1 calc R . .
H27B H 1.0992 0.9065 0.1902 0.036 Uiso 1 1 calc R . .
C16 C 1.6573(4) 1.3011(2) 0.06499(19) 0.0405(8) Uani 1 1 d . . .
H16A H 1.7683 1.3084 0.0674 0.049 Uiso 1 1 calc R . .
H16B H 1.6348 1.2967 0.0201 0.049 Uiso 1 1 calc R . .
C31C C 0.5518(4) 0.99149(19) 0.41966(15) 0.0326(7) Uani 1 1 d . . .
H31C H 0.6167 0.9470 0.4483 0.039 Uiso 1 1 calc R . .
H31D H 0.4515 1.0022 0.4425 0.039 Uiso 1 1 calc R . .
C22 C 1.1947(4) 1.02694(19) 0.19445(16) 0.0347(7) Uani 1 1 d . . .
H22 H 1.1691 0.9928 0.2332 0.042 Uiso 1 1 calc R . .
C16C C -0.1249(4) 0.67152(19) 0.43658(17) 0.0366(7) Uani 1 1 d . . .
H16C H -0.1000 0.6796 0.4796 0.044 Uiso 1 1 calc R . .
H16D H -0.2363 0.6642 0.4362 0.044 Uiso 1 1 calc R . .
C21 C 1.3135(4) 1.0644(2) 0.19904(17) 0.0364(7) Uani 1 1 d . . .
H21 H 1.3679 1.0557 0.2408 0.044 Uiso 1 1 calc R . .
C25C C 0.1333(4) 0.91548(18) 0.37912(17) 0.0331(7) Uani 1 1 d . . .
H25C H 0.0340 0.9247 0.3994 0.040 Uiso 1 1 calc R . .
C33C C 0.9646(4) 1.1183(2) 0.31487(16) 0.0364(7) Uani 1 1 d . B .
H33C H 0.9252 1.1179 0.2727 0.044 Uiso 1 1 calc R . .
C30C C 0.6427(4) 1.05122(19) 0.41049(16) 0.0327(7) Uani 1 1 d . . .
H30C H 0.5741 1.0966 0.3856 0.039 Uiso 1 1 calc R . .
H30D H 0.6719 1.0550 0.4548 0.039 Uiso 1 1 calc R . .
C24 C 1.1526(4) 1.08922(19) 0.07842(17) 0.0389(7) Uani 1 1 d . . .
H24 H 1.0974 1.0986 0.0367 0.047 Uiso 1 1 calc R . .
C27C C 0.6600(4) 0.9687(2) 0.31933(18) 0.0380(8) Uani 1 1 d . . .
H27C H 0.6330 0.9634 0.2754 0.046 Uiso 1 1 calc R . .
H27D H 0.7298 0.9241 0.3453 0.046 Uiso 1 1 calc R . .
C25 C 1.2720(4) 1.1264(2) 0.08286(18) 0.0428(8) Uani 1 1 d . . .
H25 H 1.2985 1.1604 0.0442 0.051 Uiso 1 1 calc R . .
C15 C 1.6302(4) 1.23722(18) 0.11933(18) 0.0350(7) Uani 1 1 d . . .
H15 H 1.7326 1.2025 0.1336 0.042 Uiso 1 1 calc R . .
C11 C 1.0910(4) 1.2908(2) 0.13393(18) 0.0412(8) Uani 1 1 d . . .
H11 H 1.0287 1.2549 0.1432 0.049 Uiso 1 1 calc R . .
C21C C 0.3107(4) 0.8464(2) 0.32024(18) 0.0396(7) Uani 1 1 d . . .
H21C H 0.3312 0.8098 0.2990 0.048 Uiso 1 1 calc R . .
C39C C 1.3070(4) 1.2190(2) 0.43324(17) 0.0411(8) Uani 1 1 d DU B .
C22C C 0.4295(4) 0.8835(2) 0.32500(19) 0.0409(8) Uani 1 1 d . . .
H22C H 0.5306 0.8721 0.3068 0.049 Uiso 1 1 calc R . .
C28C C 0.7471(4) 1.0297(2) 0.30916(16) 0.0372(7) Uani 1 1 d . . .
H28C H 0.8457 1.0207 0.2847 0.045 Uiso 1 1 calc R . .
H28D H 0.6786 1.0740 0.2819 0.045 Uiso 1 1 calc R . .
N40C N 1.4470(12) 1.2428(5) 0.4116(6) 0.032(2) Uani 0.50 1 d PD B 1
C46D C 1.351(3) 1.3846(12) 0.4100(14) 0.034(3) Uani 0.50 1 d P B 2
H46G H 1.2714 1.3804 0.3789 0.052 Uiso 0.50 1 calc PR B 2
H46H H 1.4124 1.4202 0.3864 0.052 Uiso 0.50 1 calc PR B 2
H46I H 1.2966 1.3991 0.4471 0.052 Uiso 0.50 1 calc PR B 2
C45D C 1.6370(8) 1.3138(4) 0.4267(4) 0.0376(10) Uani 0.50 1 d P B 2
H45E H 1.6697 1.3472 0.4483 0.045 Uiso 0.50 1 calc PR B 2
H45F H 1.6528 1.3317 0.3780 0.045 Uiso 0.50 1 calc PR B 2
C44D C 1.4624(7) 1.3137(4) 0.4374(3) 0.0315(9) Uani 0.50 1 d PD B 2
H44D H 1.4473 1.2964 0.4866 0.038 Uiso 0.50 1 calc PR B 2
C44C C 1.5432(8) 1.2733(3) 0.4479(3) 0.0315(9) Uani 0.50 1 d PD B 1
H44C H 1.5000 1.2688 0.4935 0.038 Uiso 0.50 1 calc PR B 1
C45C C 1.5334(8) 1.3507(4) 0.4121(4) 0.0376(10) Uani 0.50 1 d P B 1
H45G H 1.6091 1.3689 0.4349 0.045 Uiso 0.50 1 calc PR B 1
H45H H 1.5698 1.3549 0.3660 0.045 Uiso 0.50 1 calc PR B 1
C47C C 1.712(3) 1.2308(16) 0.455(2) 0.056(3) Uani 0.50 1 d P B 1
H47G H 1.7133 1.1821 0.4828 0.084 Uiso 0.50 1 calc PR B 1
H47H H 1.7813 1.2526 0.4769 0.084 Uiso 0.50 1 calc PR B 1
H47I H 1.7520 1.2304 0.4109 0.084 Uiso 0.50 1 calc PR B 1
C47A C -0.215(4) 0.7365(9) 0.0737(14) 0.049(3) Uani 0.50 1 d PU A 1
H47A H -0.2456 0.7191 0.1202 0.073 Uiso 0.50 1 calc PR A 1
H47B H -0.2844 0.7236 0.0441 0.073 Uiso 0.50 1 calc PR A 1
H47C H -0.2265 0.7881 0.0611 0.073 Uiso 0.50 1 calc PR A 1
C46A C 0.171(7) 0.584(3) 0.087(3) 0.060(5) Uani 0.50 1 d P A 1
H46A H 0.2011 0.5974 0.0396 0.090 Uiso 0.50 1 calc PR A 1
H46B H 0.1805 0.5327 0.1030 0.090 Uiso 0.50 1 calc PR A 1
H46C H 0.2428 0.5993 0.1134 0.090 Uiso 0.50 1 calc PR A 1
C44A C -0.0393(7) 0.7026(3) 0.0667(3) 0.0195(11) Uani 0.50 1 d PDU A 1
H44A H -0.0131 0.7178 0.0184 0.023 Uiso 0.50 1 calc PR A 1
C45A C 0.0018(9) 0.6198(3) 0.0920(3) 0.0302(13) Uani 0.50 1 d PU A 1
H45A H -0.0259 0.6050 0.1396 0.036 Uiso 0.50 1 calc PR A 1
H45B H -0.0684 0.6014 0.0668 0.036 Uiso 0.50 1 calc PR A 1
C44B C 0.0456(14) 0.6673(6) 0.0704(4) 0.056(2) Uani 0.50 1 d PDU A 2
H44B H 0.0361 0.6927 0.0213 0.067 Uiso 0.50 1 calc PR A 2
C45B C -0.1017(14) 0.6466(6) 0.0890(4) 0.058(2) Uani 0.50 1 d PU A 2
H45C H -0.0987 0.6206 0.1372 0.069 Uiso 0.50 1 calc PR A 2
H45D H -0.1276 0.6159 0.0627 0.069 Uiso 0.50 1 calc PR A 2
C47D C 1.745(3) 1.2416(16) 0.454(2) 0.056(3) Uani 0.50 1 d P B 2
H47J H 1.7279 1.2106 0.4271 0.084 Uiso 0.50 1 calc PR B 2
H47K H 1.7208 1.2205 0.5006 0.084 Uiso 0.50 1 calc PR B 2
H47L H 1.8571 1.2472 0.4515 0.084 Uiso 0.50 1 calc PR B 2
C47B C -0.223(4) 0.7157(9) 0.0736(15) 0.049(3) Uani 0.50 1 d PU A 2
H47D H -0.1920 0.7499 0.0341 0.073 Uiso 0.50 1 calc PR A 2
H47E H -0.2279 0.7348 0.1120 0.073 Uiso 0.50 1 calc PR A 2
H47F H -0.3287 0.7068 0.0649 0.073 Uiso 0.50 1 calc PR A 2
C46B C 0.173(7) 0.596(3) 0.080(3) 0.060(5) Uani 0.50 1 d PU A 2
H46D H 0.2801 0.6067 0.0729 0.090 Uiso 0.50 1 calc PR A 2
H46E H 0.1485 0.5718 0.0478 0.090 Uiso 0.50 1 calc PR A 2
H46F H 0.1685 0.5648 0.1257 0.090 Uiso 0.50 1 calc PR A 2
C46C C 1.376(3) 1.3963(13) 0.4079(14) 0.034(3) Uani 0.50 1 d P B 1
H46J H 1.2968 1.3672 0.4262 0.052 Uiso 0.50 1 calc PR B 1
H46K H 1.3471 1.4224 0.3609 0.052 Uiso 0.50 1 calc PR B 1
H46L H 1.3793 1.4299 0.4336 0.052 Uiso 0.50 1 calc PR B 1
N40D N 1.4022(11) 1.2668(5) 0.4053(6) 0.0294(19) Uani 0.50 1 d PD B 2
N41D N 1.4400(11) 1.2689(4) 0.3391(5) 0.0295(14) Uani 0.50 1 d PDU B 2
O43D O 1.263(3) 1.2045(15) 0.4911(7) 0.041(3) Uani 0.50 1 d PDU B 2
N40B N 0.0991(15) 0.7146(8) 0.1045(9) 0.033(3) Uani 0.50 1 d PDU A 2
N41B N 0.0954(15) 0.6956(7) 0.1756(8) 0.033(3) Uani 0.50 1 d PDU A 2
O43B O 0.199(3) 0.8042(7) 0.0210(6) 0.027(2) Uani 0.50 1 d PD A 2
C42B C 0.181(3) 0.7349(11) 0.1892(14) 0.025(2) Uani 0.50 1 d PDU A 2
H42B H 0.2089 0.7318 0.2340 0.029 Uiso 0.50 1 calc PR A 2
C42D C 1.351(3) 1.2273(10) 0.3264(15) 0.029(2) Uani 0.50 1 d PDU B 2
H42D H 1.3451 1.2197 0.2837 0.035 Uiso 0.50 1 calc PR B 2

loop_
_atom_site_aniso_label
_atom_site_aniso_U_11
_atom_site_aniso_U_22
_atom_site_aniso_U_33
_atom_site_aniso_U_23
_atom_site_aniso_U_13
_atom_site_aniso_U_12
Cl2C 0.0283(3) 0.0553(5) 0.0396(4) -0.0244(4) 0.0004(3) -0.0166(3)
Cl1C 0.0409(4) 0.0426(4) 0.0327(4) 0.0038(3) -0.0085(3) -0.0181(3)
Cl2 0.0304(4) 0.0830(7) 0.0707(6) -0.0527(6) 0.0055(4) -0.0212(4)
Cl1 0.0540(5) 0.0487(5) 0.0416(4) -0.0049(4) -0.0014(4) -0.0185(4)
O17C 0.0306(10) 0.0482(13) 0.0245(10) -0.0152(9) 0.0023(8) -0.0145(9)
O17 0.0364(12) 0.0453(13) 0.0342(12) -0.0169(10) 0.0044(9) -0.0136(10)
O14C 0.0298(10) 0.0281(11) 0.0405(12) -0.0107(9) 0.0011(9) -0.0098(8)
O19C 0.0401(12) 0.0403(13) 0.0358(12) -0.0072(10) -0.0024(9) -0.0192(10)
O19 0.0360(12) 0.0383(12) 0.0461(13) -0.0090(10) -0.0048(10) -0.0198(10)
O43A 0.047(3) 0.019(6) 0.0224(12) -0.013(2) 0.0100(11) -0.019(5)
N26 0.0277(12) 0.0313(13) 0.0292(12) -0.0058(10) -0.0017(10) -0.0117(10)
N9C 0.0233(11) 0.0344(13) 0.0276(12) -0.0093(10) 0.0009(9) -0.0080(10)
O14 0.0363(12) 0.0365(12) 0.0479(13) -0.0144(11) 0.0039(10) -0.0149(10)
N38 0.0292(12) 0.0348(13) 0.0230(12) -0.0061(10) 0.0023(9) -0.0151(10)
N29 0.0235(11) 0.0286(12) 0.0323(13) -0.0028(10) -0.0018(9) -0.0094(10)
N29C 0.0249(12) 0.0388(14) 0.0305(13) -0.0172(11) 0.0050(10) -0.0135(10)
N10C 0.0250(12) 0.0437(15) 0.0391(14) -0.0086(12) 0.0033(11) -0.0171(11)
N9 0.0255(12) 0.0497(16) 0.0307(13) -0.0160(12) 0.0041(10) -0.0150(11)
N38C 0.0284(12) 0.0386(14) 0.0308(13) -0.0143(11) 0.0054(10) -0.0156(11)
C4C 0.0266(14) 0.0384(16) 0.0227(13) -0.0065(12) -0.0016(11) -0.0054(12)
C23 0.0281(14) 0.0314(15) 0.0311(15) -0.0102(12) 0.0024(11) -0.0129(12)
C6C 0.0207(12) 0.0272(13) 0.0251(13) -0.0094(11) 0.0037(10) -0.0088(10)
C3C 0.0210(12) 0.0356(15) 0.0314(14) -0.0153(12) 0.0045(11) -0.0099(11)
N26C 0.0233(11) 0.0361(13) 0.0316(13) -0.0163(11) 0.0045(10) -0.0119(10)
C35 0.0257(13) 0.0299(14) 0.0274(14) -0.0100(12) 0.0039(11) -0.0115(11)
C2C 0.0258(14) 0.0302(15) 0.0317(15) -0.0087(12) 0.0031(11) -0.0111(11)
C35C 0.0242(13) 0.0314(15) 0.0348(15) -0.0120(12) 0.0033(11) -0.0108(11)
O43C 0.040(8) 0.059(9) 0.045(6) -0.029(5) 0.016(6) -0.032(6)
C8C 0.0244(13) 0.0323(15) 0.0276(14) -0.0121(12) 0.0024(11) -0.0082(11)
N10 0.0289(13) 0.0593(19) 0.0355(14) -0.0150(13) 0.0062(11) -0.0226(13)
C1C 0.0254(13) 0.0299(14) 0.0256(14) -0.0051(11) 0.0020(11) -0.0115(11)
C7 0.0278(15) 0.0415(17) 0.0389(17) -0.0188(14) 0.0087(12) -0.0154(13)
C5C 0.0271(13) 0.0296(14) 0.0257(14) -0.0062(11) 0.0018(11) -0.0073(11)
C6 0.0231(13) 0.0381(16) 0.0357(16) -0.0169(13) 0.0063(11) -0.0126(12)
N12 0.0338(14) 0.069(2) 0.0368(15) -0.0214(15) -0.0005(12) -0.0158(14)
C30 0.0291(14) 0.0297(15) 0.0320(15) -0.0040(12) -0.0022(11) -0.0115(12)
C32 0.0263(13) 0.0315(15) 0.0269(14) -0.0081(12) 0.0027(11) -0.0107(11)
C42A 0.023(6) 0.028(6) 0.0216(14) -0.007(4) 0.004(4) -0.005(4)
N40A 0.024(5) 0.033(5) 0.020(3) -0.006(4) 0.005(3) -0.011(3)
C39 0.0346(15) 0.0396(17) 0.0252(14) -0.0097(13) 0.0039(12) -0.0213(13)
C34 0.0271(14) 0.0310(15) 0.0307(15) -0.0027(12) 0.0003(11) -0.0090(12)
N12C 0.0289(13) 0.064(2) 0.0364(15) -0.0208(14) -0.0048(11) -0.0089(13)
C8 0.0239(14) 0.0454(18) 0.0358(16) -0.0206(14) 0.0018(12) -0.0124(13)
C20 0.0271(14) 0.0324(15) 0.0434(17) -0.0123(13) -0.0022(12) -0.0117(12)
N41A 0.025(5) 0.022(4) 0.021(3) 0.002(3) -0.006(3) -0.006(3)
C4 0.0287(15) 0.050(2) 0.0391(17) -0.0174(15) -0.0012(13) -0.0061(14)
C20C 0.0376(16) 0.0402(17) 0.0324(16) -0.0091(14) -0.0032(13) -0.0141(14)
C32C 0.0233(13) 0.0331(15) 0.0315(15) -0.0138(12) 0.0031(11) -0.0090(11)
C28 0.0244(14) 0.0300(15) 0.0357(16) -0.0060(12) -0.0044(12) -0.0060(11)
C31 0.0286(14) 0.0317(15) 0.0346(16) -0.0072(13) -0.0027(12) -0.0083(12)
C36C 0.0253(13) 0.0326(15) 0.0308(15) -0.0127(12) 0.0002(11) -0.0089(11)
C34C 0.0339(16) 0.0446(18) 0.0302(15) -0.0096(14) 0.0051(12) -0.0179(14)
C23C 0.0256(14) 0.0331(15) 0.0388(16) -0.0156(13) 0.0017(12) -0.0107(12)
C33 0.0275(14) 0.0322(15) 0.0320(15) -0.0018(12) -0.0045(12) -0.0095(12)
C13C 0.0334(16) 0.0482(19) 0.0298(16) -0.0095(14) -0.0014(12) -0.0059(14)
C5 0.0285(15) 0.0381(17) 0.0426(18) -0.0120(14) 0.0064(13) -0.0094(13)
C7C 0.0270(14) 0.0266(14) 0.0256(14) -0.0076(11) 0.0035(11) -0.0091(11)
C24C 0.0256(14) 0.0338(15) 0.0309(15) -0.0118(12) 0.0047(11) -0.0124(12)
C15C 0.0261(14) 0.0385(17) 0.0507(19) -0.0222(15) 0.0127(13) -0.0117(13)
C1 0.0331(15) 0.0388(17) 0.0323(15) -0.0132(13) 0.0071(12) -0.0139(13)
C3 0.0253(14) 0.0513(19) 0.0454(18) -0.0300(16) 0.0093(13) -0.0180(13)
C13 0.0363(17) 0.052(2) 0.0354(17) -0.0127(15) -0.0013(13) -0.0131(15)
C18C 0.0373(16) 0.0432(18) 0.0320(16) -0.0138(14) 0.0075(13) -0.0158(14)
C11C 0.0275(15) 0.058(2) 0.0441(19) -0.0173(17) 0.0007(13) -0.0185(15)
C2 0.0327(16) 0.0425(18) 0.0434(18) -0.0185(15) 0.0104(14) -0.0158(14)
C36 0.0311(15) 0.0390(17) 0.0314(15) -0.0020(13) -0.0031(12) -0.0164(13)
C37 0.0324(15) 0.0327(16) 0.0313(15) -0.0004(13) -0.0025(12) -0.0131(13)
C37C 0.0269(14) 0.0313(14) 0.0300(14) -0.0113(12) 0.0035(11) -0.0104(11)
C18 0.0308(15) 0.0350(16) 0.0424(17) -0.0128(14) 0.0010(13) -0.0149(13)
C42C 0.025(5) 0.034(6) 0.030(2) -0.010(5) 0.001(4) -0.007(4)
N41C 0.028(4) 0.032(4) 0.029(2) -0.006(3) 0.002(2) -0.010(3)
C27 0.0260(14) 0.0334(15) 0.0300(15) -0.0049(12) -0.0020(11) -0.0096(12)
C16 0.0351(17) 0.0465(19) 0.0486(19) -0.0218(16) 0.0136(14) -0.0174(15)
C31C 0.0285(14) 0.0482(18) 0.0279(14) -0.0141(13) 0.0030(11) -0.0195(13)
C22 0.0342(15) 0.0430(18) 0.0308(15) -0.0100(13) 0.0033(12) -0.0182(14)
C16C 0.0337(16) 0.0438(18) 0.0357(16) -0.0146(14) 0.0051(13) -0.0114(14)
C21 0.0338(16) 0.0475(19) 0.0331(16) -0.0143(14) -0.0011(13) -0.0166(14)
C25C 0.0253(14) 0.0354(16) 0.0406(17) -0.0107(13) 0.0043(12) -0.0116(12)
C33C 0.0379(16) 0.0500(19) 0.0273(15) -0.0128(14) 0.0007(12) -0.0203(15)
C30C 0.0276(14) 0.0450(18) 0.0348(16) -0.0210(14) 0.0082(12) -0.0157(13)
C24 0.0415(17) 0.0406(18) 0.0343(17) -0.0016(14) -0.0087(13) -0.0204(15)
C27C 0.0290(15) 0.053(2) 0.0470(19) -0.0313(17) 0.0102(14) -0.0201(14)
C25 0.0460(19) 0.0423(19) 0.0391(18) -0.0003(15) -0.0061(15) -0.0228(16)
C15 0.0272(14) 0.0366(16) 0.0469(18) -0.0180(15) 0.0030(13) -0.0110(13)
C11 0.0298(15) 0.065(2) 0.0373(17) -0.0206(17) 0.0046(13) -0.0204(16)
C21C 0.0419(18) 0.0410(18) 0.0427(18) -0.0195(15) 0.0041(14) -0.0129(15)
C39C 0.0412(18) 0.059(2) 0.0371(18) -0.0231(16) 0.0094(14) -0.0310(16)
C22C 0.0331(16) 0.0453(19) 0.051(2) -0.0220(16) 0.0056(14) -0.0105(14)
C28C 0.0332(16) 0.058(2) 0.0338(16) -0.0252(15) 0.0113(13) -0.0242(15)
N40C 0.025(5) 0.043(6) 0.033(4) -0.013(4) 0.003(4) -0.016(4)
C46D 0.028(6) 0.028(7) 0.055(2) -0.015(4) -0.002(4) -0.020(4)
C45D 0.033(2) 0.041(3) 0.045(3) -0.017(2) 0.002(2) -0.0146(18)
C44D 0.031(2) 0.032(2) 0.036(2) -0.011(2) -0.0023(19) -0.0124(16)
C44C 0.031(2) 0.032(2) 0.036(2) -0.011(2) -0.0023(19) -0.0124(16)
C45C 0.033(2) 0.041(3) 0.045(3) -0.017(2) 0.002(2) -0.0146(18)
C47C 0.034(9) 0.046(8) 0.098(5) -0.039(7) -0.030(8) -0.004(5)
C47A 0.054(3) 0.051(9) 0.0327(19) -0.003(7) 0.005(2) -0.003(7)
C46A 0.077(3) 0.047(13) 0.046(9) -0.007(10) -0.005(4) 0.002(7)
C44A 0.020(3) 0.018(3) 0.021(3) -0.005(2) -0.004(2) -0.004(2)
C45A 0.040(4) 0.021(3) 0.030(3) -0.006(2) -0.007(3) -0.008(3)
C44B 0.093(7) 0.063(6) 0.025(3) -0.011(4) -0.006(4) -0.049(6)
C45B 0.086(7) 0.062(6) 0.032(4) -0.008(4) -0.003(4) -0.037(6)
C47D 0.034(9) 0.046(8) 0.098(5) -0.039(7) -0.030(8) -0.004(5)
C47B 0.054(3) 0.051(9) 0.0327(19) -0.003(7) 0.005(2) -0.003(7)
C46B 0.077(3) 0.047(13) 0.046(9) -0.007(10) -0.005(4) 0.002(7)
C46C 0.028(6) 0.028(7) 0.055(2) -0.015(4) -0.002(4) -0.020(4)
N40D 0.025(5) 0.039(5) 0.029(4) -0.014(4) 0.003(3) -0.012(3)
N41D 0.028(4) 0.032(4) 0.029(2) -0.006(3) 0.002(2) -0.010(3)
O43D 0.045(9) 0.061(8) 0.030(4) -0.021(4) 0.010(4) -0.029(5)
N40B 0.038(6) 0.044(6) 0.023(3) -0.008(4) 0.002(5) -0.023(4)
N41B 0.032(6) 0.046(7) 0.021(4) -0.001(5) -0.002(4) -0.016(4)
O43B 0.047(3) 0.019(6) 0.0224(12) -0.013(2) 0.0100(11) -0.019(5)
C42B 0.023(6) 0.028(6) 0.0216(14) -0.007(4) 0.004(4) -0.005(4)
C42D 0.025(5) 0.034(6) 0.030(2) -0.010(5) 0.001(4) -0.007(4)

loop_
_atom_type_symbol
_atom_type_description
_atom_type_scat_dispersion_real
_atom_type_scat_dispersion_imag
_atom_type_scat_source
C C 0.0181 0.0091 'International Tables Vol C Tables 4.2.6.8 and 6.1.1.4'
H H 0.0000 0.0000 'International Tables Vol C Tables 4.2.6.8 and 6.1.1.4'
N N 0.0311 0.0180 'International Tables Vol C Tables 4.2.6.8 and 6.1.1.4'
O O 0.0492 0.0322 'International Tables Vol C Tables 4.2.6.8 and 6.1.1.4'
Cl Cl 0.3639 0.7018 'International Tables Vol C Tables 4.2.6.8 and 6.1.1.4'

loop_
_exptl_crystal_face_index_h
_exptl_crystal_face_index_k
_exptl_crystal_face_index_l
_exptl_crystal_face_perp_dist
_exptl_oxdiff_crystal_face_indexfrac_h
_exptl_oxdiff_crystal_face_indexfrac_k
_exptl_oxdiff_crystal_face_indexfrac_l
_exptl_oxdiff_crystal_face_x
_exptl_oxdiff_crystal_face_y
_exptl_oxdiff_crystal_face_z
0 0 -1 0.0643 -0.0001 0.0004 -0.9998 -0.0084 -0.0067 -0.0764
0 -1 0 0.0132 0.0001 -0.9992 0.0012 0.0787 0.0166 0.0138
0 1 0 0.0132 -0.0001 0.9992 -0.0012 -0.0787 -0.0166 -0.0138
-1 -1 0 0.1372 -1.0007 -1.0028 0.0013 0.0793 -0.1672 0.0231
1 1 0 0.1372 1.0007 1.0028 -0.0013 -0.0793 0.1672 -0.0231
3 3 11 0.1003 3.0012 2.9929 11.0002 -0.1449 0.5755 0.7715
0 2 13 0.0811 0.0009 1.9932 12.9993 -0.0486 0.0545 0.9658

loop_
_geom_angle_atom_site_label_1
_geom_angle_atom_site_label_2
_geom_angle_atom_site_label_3
_geom_angle
C7C O17C C16C 107.3(2)
C7 O17 C16 104.7(3)
C7C O14C C15C 106.8(2)
C20C O19C C18C 112.8(2)
C20 O19 C18 116.5(3)
C23 N26 C31 113.9(3)
C23 N26 C27 115.6(2)
C27 N26 C31 109.9(2)
N10C N9C C8C 121.7(2)
C13C N9C N10C 109.4(3)
C13C N9C C8C 128.8(3)
C7 O14 C15 107.6(2)
C42A N38 C35 125.9(12)
C42A N38 C39 108.5(12)
C39 N38 C35 125.6(2)
C42B N38 C35 126.2(12)
C42B N38 C42A 13.3(13)
C42B N38 C39 106.2(12)
C30 N29 C28 110.6(2)
C32 N29 C30 117.4(2)
C32 N29 C28 116.3(3)
C32C N29C C30C 116.2(2)
C32C N29C C28C 116.6(2)
C28C N29C C30C 110.3(2)
C11C N10C N9C 102.3(3)
N10 N9 C8 121.8(3)
C13 N9 N10 109.5(3)
C13 N9 C8 128.5(3)
C42C N38C C35C 125.4(13)
C42C N38C C39C 108.5(13)
C39C N38C C35C 126.0(3)
C42D N38C C35C 127.1(13)
C42D N38C C42C 13.1(13)
C42D N38C C39C 106.1(13)
C3C C4C H4C 120.5
C3C C4C C5C 118.9(3)
C5C C4C H4C 120.5
C22 C23 N26 123.1(3)
C24 C23 N26 119.0(3)
C24 C23 C22 117.9(3)
C1C C6C C7C 123.7(3)
C5C C6C C1C 117.1(3)
C5C C6C C7C 119.1(2)
C4C C3C Cl2C 119.6(2)
C4C C3C C2C 121.2(3)
C2C C3C Cl2C 119.2(2)
C23C N26C C31C 115.7(2)
C23C N26C C27C 116.7(2)
C27C N26C C31C 110.5(2)
C34 C35 N38 119.6(3)
C34 C35 C36 119.5(3)
C36 C35 N38 120.8(3)
C3C C2C H2C 120.7
C3C C2C C1C 118.6(3)
C1C C2C H2C 120.7
C36C C35C N38C 120.6(3)
C34C C35C N38C 119.7(3)
C34C C35C C36C 119.7(3)
N9C C8C H8CA 109.1
N9C C8C H8CB 109.1
N9C C8C C7C 112.6(2)
H8CA C8C H8CB 107.8
C7C C8C H8CA 109.1
C7C C8C H8CB 109.1
C11 N10 N9 101.6(3)
C6C C1C Cl1C 122.0(2)
C2C C1C Cl1C 115.8(2)
C2C C1C C6C 122.2(3)
O17 C7 C6 112.1(2)
O17 C7 C8 108.5(3)
O14 C7 O17 106.7(3)
O14 C7 C6 110.6(3)
O14 C7 C8 109.6(3)
C8 C7 C6 109.2(3)
C4C C5C C6C 121.9(3)
C4C C5C H5C 119.0
C6C C5C H5C 119.0
C5 C6 C7 118.9(3)
C1 C6 C7 123.9(3)
C1 C6 C5 117.2(3)
C13 N12 C11 102.5(3)
N29 C30 H30A 109.4
N29 C30 H30B 109.4
N29 C30 C31 111.1(3)
H30A C30 H30B 108.0
C31 C30 H30A 109.4
C31 C30 H30B 109.4
C33 C32 N29 120.0(3)
C37 C32 N29 123.0(3)
C37 C32 C33 116.9(3)
N38 C42A H42A 124.9
N41A C42A N38 110(2)
N41A C42A H42A 124.9
C39 N40A C44A 126.7(13)
N41A N40A C39 112.6(14)
N41A N40A C44A 120.4(13)
O43A C39 N38 133.1(12)
O43A C39 N40A 124.4(14)
O43A C39 N40B 121.7(12)
O43A C39 O43B 15.5(13)
N40A C39 N38 102.5(8)
N40B C39 N38 103.1(8)
N40B C39 N40A 17.4(7)
O43B C39 N38 123.1(11)
O43B C39 N40A 132.0(15)
O43B C39 N40B 133.8(13)
C35 C34 H34 119.8
C33 C34 C35 120.4(3)
C33 C34 H34 119.8
C13C N12C C11C 102.1(3)
N9 C8 C7 111.2(3)
N9 C8 H8A 109.4
N9 C8 H8B 109.4
C7 C8 H8A 109.4
C7 C8 H8B 109.4
H8A C8 H8B 108.0
O19 C20 C25 124.7(3)
C21 C20 O19 116.0(3)
C21 C20 C25 119.2(3)
C42A N41A N40A 105.7(17)
C5 C4 H4 120.7
C3 C4 H4 120.7
C3 C4 C5 118.5(3)
O19C C20C C25C 120.6(3)
C21C C20C O19C 119.1(3)
C21C C20C C25C 120.2(3)
C37C C32C N29C 119.3(3)
C37C C32C C33C 117.9(3)
C33C C32C N29C 122.6(3)
N29 C28 H28A 109.4
N29 C28 H28B 109.4
N29 C28 C27 111.0(3)
H28A C28 H28B 108.0
C27 C28 H28A 109.4
C27 C28 H28B 109.4
N26 C31 C30 111.4(3)
N26 C31 H31A 109.3
N26 C31 H31B 109.3
C30 C31 H31A 109.3
C30 C31 H31B 109.3
H31A C31 H31B 108.0
C35C C36C H36C 120.4
C37C C36C C35C 119.2(3)
C37C C36C H36C 120.4
C35C C34C H34C 119.7
C35C C34C C33C 120.6(3)
C33C C34C H34C 119.7
C24C C23C N26C 119.2(3)
C22C C23C N26C 122.1(3)
C22C C23C C24C 118.2(3)
C32 C33 H33 119.3
C34 C33 C32 121.5(3)
C34 C33 H33 119.3
N9C C13C H13C 124.7
N12C C13C N9C 110.7(3)
N12C C13C H13C 124.7
C6 C5 H5 119.0
C4 C5 C6 121.9(3)
C4 C5 H5 119.0
O17C C7C O14C 106.1(2)
O17C C7C C6C 113.3(2)
O17C C7C C8C 108.8(2)
O14C C7C C6C 110.3(2)
O14C C7C C8C 110.0(2)
C8C C7C C6C 108.3(2)
C23C C24C H24C 119.5
C25C C24C C23C 121.0(3)
C25C C24C H24C 119.5
O14C C15C H15C 110.1
O14C C15C C18C 109.9(2)
O14C C15C C16C 104.7(3)
C18C C15C H15C 110.1
C18C C15C C16C 111.8(3)
C16C C15C H15C 110.1
C6 C1 Cl1 123.0(3)
C2 C1 Cl1 115.1(3)
C2 C1 C6 121.8(3)
C4 C3 Cl2 119.6(3)
C2 C3 Cl2 119.0(3)
C2 C3 C4 121.4(3)
N9 C13 H13 124.9
N12 C13 N9 110.2(3)
N12 C13 H13 124.9
O19C C18C C15C 108.6(3)
O19C C18C H18C 110.0
O19C C18C H18D 110.0
C15C C18C H18C 110.0
C15C C18C H18D 110.0
H18C C18C H18D 108.3
N10C C11C N12C 115.5(3)
N10C C11C H11C 122.3
N12C C11C H11C 122.3
C1 C2 H2 120.4
C3 C2 C1 119.1(3)
C3 C2 H2 120.4
C35 C36 H36 120.1
C35 C36 C37 119.9(3)
C37 C36 H36 120.1
C32 C37 H37 119.1
C36 C37 C32 121.8(3)
C36 C37 H37 119.1
C32C C37C H37C 119.1
C36C C37C C32C 121.8(3)
C36C C37C H37C 119.1
O19 C18 H18A 109.9
O19 C18 H18B 109.9
O19 C18 C15 108.8(3)
H18A C18 H18B 108.3
C15 C18 H18A 109.9
C15 C18 H18B 109.9
N38C C42C H42C 124.7
N41C C42C N38C 111(2)
N41C C42C H42C 124.7
C42C N41C N40C 106.1(16)
N26 C27 C28 110.0(2)
N26 C27 H27A 109.7
N26 C27 H27B 109.7
C28 C27 H27A 109.7
C28 C27 H27B 109.7
H27A C27 H27B 108.2
O17 C16 H16A 111.2
O17 C16 H16B 111.2
O17 C16 C15 102.7(3)
H16A C16 H16B 109.1
C15 C16 H16A 111.2
C15 C16 H16B 111.2
N26C C31C H31C 109.4
N26C C31C H31D 109.4
N26C C31C C30C 111.0(2)
H31C C31C H31D 108.0
C30C C31C H31C 109.4
C30C C31C H31D 109.4
C23 C22 H22 119.5
C21 C22 C23 121.0(3)
C21 C22 H22 119.5
O17C C16C C15C 101.7(2)
O17C C16C H16C 111.4
O17C C16C H16D 111.4
C15C C16C H16C 111.4
C15C C16C H16D 111.4
H16C C16C H16D 109.3
C20 C21 C22 120.5(3)
C20 C21 H21 119.7
C22 C21 H21 119.7
C20C C25C H25C 120.4
C24C C25C C20C 119.2(3)
C24C C25C H25C 120.4
C32C C33C C34C 120.7(3)
C32C C33C H33C 119.6
C34C C33C H33C 119.6
N29C C30C C31C 110.1(3)
N29C C30C H30C 109.6
N29C C30C H30D 109.6
C31C C30C H30C 109.6
C31C C30C H30D 109.6
H30C C30C H30D 108.1
C23 C24 H24 119.4
C23 C24 C25 121.2(3)
C25 C24 H24 119.4
N26C C27C H27C 109.7
N26C C27C H27D 109.7
N26C C27C C28C 109.8(3)
H27C C27C H27D 108.2
C28C C27C H27C 109.7
C28C C27C H27D 109.7
C20 C25 C24 120.2(3)
C20 C25 H25 119.9
C24 C25 H25 119.9
O14 C15 C18 109.6(2)
O14 C15 C16 103.8(3)
O14 C15 H15 110.6
C18 C15 H15 110.6
C16 C15 C18 111.3(3)
C16 C15 H15 110.6
N10 C11 N12 116.1(3)
N10 C11 H11 122.0
N12 C11 H11 122.0
C20C C21C H21C 119.8
C20C C21C C22C 120.3(3)
C22C C21C H21C 119.8
O43C C39C N38C 127.1(17)
O43C C39C N40C 131.8(18)
O43C C39C N40D 125.2(18)
O43C C39C O43D 15(2)
N40C C39C N38C 101.1(6)
N40D C39C N38C 103.5(5)
N40D C39C N40C 22.5(4)
O43D C39C N38C 130.1(18)
O43D C39C N40C 125.7(18)
O43D C39C N40D 126.2(19)
C23C C22C H22C 119.6
C21C C22C C23C 120.9(3)
C21C C22C H22C 119.6
N29C C28C C27C 110.2(3)
N29C C28C H28C 109.6
N29C C28C H28D 109.6
C27C C28C H28C 109.6
C27C C28C H28D 109.6
H28C C28C H28D 108.1
N41C N40C C39C 112.8(9)
N41C N40C C44C 120.7(10)
C39C N40C C44C 125.9(9)
H46G C46D H46H 109.5
H46G C46D H46I 109.5
H46H C46D H46I 109.5
C44D C46D H46G 109.5
C44D C46D H46H 109.5
C44D C46D H46I 109.5
H45E C45D H45F 107.6
C44D C45D H45E 108.7
C44D C45D H45F 108.7
C44D C45D C47D 114.4(10)
C47D C45D H45E 108.7
C47D C45D H45F 108.7
C46D C44D H44D 108.1
C45D C44D C46D 115.8(9)
C45D C44D H44D 108.1
N40D C44D C46D 104.0(9)
N40D C44D C45D 112.5(6)
N40D C44D H44D 108.1
N40C C44C H44C 108.6
N40C C44C C45C 109.8(6)
N40C C44C C47C 108.1(13)
C45C C44C H44C 108.6
C45C C44C C47C 112.9(11)
C47C C44C H44C 108.6
C44C C45C H45G 108.2
C44C C45C H45H 108.2
H45G C45C H45H 107.4
C46C C45C C44C 116.3(10)
C46C C45C H45G 108.2
C46C C45C H45H 108.2
N40A C44A C47A 107.4(11)
N40A C44A H44A 108.3
N40A C44A C45A 108.9(7)
C47A C44A H44A 108.3
C47A C44A C45A 115.5(8)
C45A C44A H44A 108.3
C46A C45A C44A 118(2)
C46A C45A H45A 107.9
C46A C45A H45B 107.9
C44A C45A H45A 107.9
C44A C45A H45B 107.9
H45A C45A H45B 107.2
C45B C44B H44B 107.2
C45B C44B C46B 106(2)
C45B C44B N40B 117.0(10)
C46B C44B H44B 107.2
N40B C44B H44B 107.2
N40B C44B C46B 112(2)
C44B C45B H45C 110.8
C44B C45B H45D 110.8
C44B C45B C47B 104.8(12)
H45C C45B H45D 108.9
C47B C45B H45C 110.8
C47B C45B H45D 110.8
C45D C47D H47J 109.5
C45D C47D H47K 109.5
C45D C47D H47L 109.5
H47J C47D H47K 109.5
H47J C47D H47L 109.5
H47K C47D H47L 109.5
C45B C47B H47D 109.5
C45B C47B H47E 109.5
C45B C47B H47F 109.5
H47D C47B H47E 109.5
H47D C47B H47F 109.5
H47E C47B H47F 109.5
C44B C46B H46D 109.5
C44B C46B H46E 109.5
C44B C46B H46F 109.5
H46D C46B H46E 109.5
H46D C46B H46F 109.5
H46E C46B H46F 109.5
C39C N40D C44D 126.7(9)
C39C N40D N41D 113.3(9)
N41D N40D C44D 120.0(9)
C42D N41D N40D 101.7(15)
C39 N40B C44B 128.8(13)
C39 N40B N41B 112.8(14)
N41B N40B C44B 117.7(13)
C42B N41B N40B 101.7(17)
N38 C42B H42B 122.1
N41B C42B N38 116(2)
N41B C42B H42B 122.1
N38C C42D H42D 122.5
N41D C42D N38C 115(2)
N41D C42D H42D 122.5

loop_
_geom_bond_atom_site_label_1
_geom_bond_atom_site_label_2
_geom_bond_distance
Cl2C C3C 1.735(3)
Cl1C C1C 1.735(3)
Cl2 C3 1.736(3)
Cl1 C1 1.749(4)
O17C C7C 1.405(4)
O17C C16C 1.409(4)
O17 C7 1.419(4)
O17 C16 1.431(4)
O14C C7C 1.411(4)
O14C C15C 1.467(4)
O19C C20C 1.394(4)
O19C C18C 1.429(4)
O19 C20 1.376(4)
O19 C18 1.424(4)
O43A C39 1.235(11)
N26 C23 1.427(4)
N26 C31 1.464(4)
N26 C27 1.455(4)
N9C N10C 1.359(4)
N9C C8C 1.456(4)
N9C C13C 1.343(4)
O14 C7 1.397(4)
O14 C15 1.468(4)
N38 C35 1.430(4)
N38 C42A 1.38(3)
N38 C39 1.392(4)
N38 C42B 1.37(3)
N29 C30 1.461(4)
N29 C32 1.404(4)
N29 C28 1.469(4)
N29C C32C 1.422(4)
N29C C30C 1.467(4)
N29C C28C 1.455(4)
N10C C11C 1.314(5)
N9 N10 1.362(4)
N9 C8 1.458(4)
N9 C13 1.340(5)
N38C C35C 1.431(4)
N38C C42C 1.39(3)
N38C C39C 1.402(4)
N38C C42D 1.37(3)
C4C H4C 0.9500
C4C C3C 1.386(4)
C4C C5C 1.388(4)
C23 C22 1.396(5)
C23 C24 1.386(5)
C6C C1C 1.399(4)
C6C C5C 1.395(4)
C6C C7C 1.538(4)
C3C C2C 1.386(4)
N26C C23C 1.420(4)
N26C C31C 1.462(4)
N26C C27C 1.458(4)
C35 C34 1.383(4)
C35 C36 1.386(4)
C2C H2C 0.9500
C2C C1C 1.389(4)
C35C C36C 1.395(4)
C35C C34C 1.377(5)
O43C C39C 1.226(12)
C8C H8CA 0.9900
C8C H8CB 0.9900
C8C C7C 1.532(4)
N10 C11 1.318(5)
C7 C6 1.536(4)
C7 C8 1.529(4)
C5C H5C 0.9500
C6 C5 1.398(5)
C6 C1 1.392(5)
N12 C13 1.322(5)
N12 C11 1.338(5)
C30 H30A 0.9900
C30 H30B 0.9900
C30 C31 1.515(4)
C32 C33 1.403(4)
C32 C37 1.398(4)
C42A H42A 0.9500
C42A N41A 1.31(3)
N40A C39 1.378(16)
N40A N41A 1.36(2)
N40A C44A 1.451(19)
C39 N40B 1.366(17)
C39 O43B 1.235(11)
C34 H34 0.9500
C34 C33 1.382(4)
N12C C13C 1.322(5)
N12C C11C 1.360(5)
C8 H8A 0.9900
C8 H8B 0.9900
C20 C21 1.375(5)
C20 C25 1.389(5)
C4 H4 0.9500
C4 C5 1.392(5)
C4 C3 1.382(5)
C20C C25C 1.409(5)
C20C C21C 1.376(5)
C32C C37C 1.393(4)
C32C C33C 1.393(4)
C28 H28A 0.9900
C28 H28B 0.9900
C28 C27 1.513(4)
C31 H31A 0.9900
C31 H31B 0.9900
C36C H36C 0.9500
C36C C37C 1.390(4)
C34C H34C 0.9500
C34C C33C 1.394(4)
C23C C24C 1.405(4)
C23C C22C 1.403(5)
C33 H33 0.9500
C13C H13C 0.9500
C5 H5 0.9500
C24C H24C 0.9500
C24C C25C 1.392(4)
C15C H15C 1.0000
C15C C18C 1.513(4)
C15C C16C 1.519(5)
C1 C2 1.388(5)
C3 C2 1.374(5)
C13 H13 0.9500
C18C H18C 0.9900
C18C H18D 0.9900
C11C H11C 0.9500
C2 H2 0.9500
C36 H36 0.9500
C36 C37 1.388(4)
C37 H37 0.9500
C37C H37C 0.9500
C18 H18A 0.9900
C18 H18B 0.9900
C18 C15 1.513(4)
C42C H42C 0.9500
C42C N41C 1.29(3)
N41C N40C 1.362(16)
C27 H27A 0.9900
C27 H27B 0.9900
C16 H16A 0.9900
C16 H16B 0.9900
C16 C15 1.500(5)
C31C H31C 0.9900
C31C H31D 0.9900
C31C C30C 1.514(4)
C22 H22 0.9500
C22 C21 1.393(4)
C16C H16C 0.9900
C16C H16D 0.9900
C21 H21 0.9500
C25C H25C 0.9500
C33C H33C 0.9500
C30C H30C 0.9900
C30C H30D 0.9900
C24 H24 0.9500
C24 C25 1.393(5)
C27C H27C 0.9900
C27C H27D 0.9900
C27C C28C 1.514(4)
C25 H25 0.9500
C15 H15 1.0000
C11 H11 0.9500
C21C H21C 0.9500
C21C C22C 1.389(5)
C39C N40C 1.391(12)
C39C N40D 1.371(12)
C39C O43D 1.226(11)
C22C H22C 0.9500
C28C H28C 0.9900
C28C H28D 0.9900
N40C C44C 1.450(13)
C46D H46G 0.9800
C46D H46H 0.9800
C46D H46I 0.9800
C46D C44D 1.52(3)
C45D H45E 0.9900
C45D H45F 0.9900
C45D C44D 1.503(9)
C45D C47D 1.52(3)
C44D H44D 1.0000
C44D N40D 1.469(13)
C44C H44C 1.0000
C44C C45C 1.505(9)
C44C C47C 1.52(3)
C45C H45G 0.9900
C45C H45H 0.9900
C45C C46C 1.46(3)
C47C H47G 0.9800
C47C H47H 0.9800
C47C H47I 0.9800
C47A H47A 0.9800
C47A H47B 0.9800
C47A H47C 0.9800
C47A C44A 1.55(3)
C46A H46A 0.9800
C46A H46B 0.9800
C46A H46C 0.9800
C46A C45A 1.51(6)
C44A H44A 1.0000
C44A C45A 1.563(8)
C45A H45A 0.9900
C45A H45B 0.9900
C44B H44B 1.0000
C44B C45B 1.412(14)
C44B C46B 1.59(6)
C44B N40B 1.478(19)
C45B H45C 0.9900
C45B H45D 0.9900
C45B C47B 1.52(3)
C47D H47J 0.9800
C47D H47K 0.9800
C47D H47L 0.9800
C47B H47D 0.9800
C47B H47E 0.9800
C47B H47F 0.9800
C46B H46D 0.9800
C46B H46E 0.9800
C46B H46F 0.9800
C46C H46J 0.9800
C46C H46K 0.9800
C46C H46L 0.9800
N40D N41D 1.404(16)
N41D C42D 1.31(3)
N40B N41B 1.42(2)
N41B C42B 1.26(3)
C42B H42B 0.9500
C42D H42D 0.9500

loop_
_geom_torsion_atom_site_label_1
_geom_torsion_atom_site_label_2
_geom_torsion_atom_site_label_3
_geom_torsion_atom_site_label_4
_geom_torsion
Cl2C C3C C2C C1C -178.9(2)
Cl2 C3 C2 C1 179.7(2)
Cl1 C1 C2 C3 175.7(2)
O17 C7 C6 C5 -143.7(3)
O17 C7 C6 C1 38.5(4)
O17 C7 C8 N9 55.3(4)
O17 C16 C15 O14 -26.5(3)
O17 C16 C15 C18 91.3(3)
O14C C15C C18C O19C 62.9(4)
O14C C15C C16C O17C 23.3(3)
O19C C20C C25C C24C -173.5(3)
O19C C20C C21C C22C 175.8(3)
O19 C20 C21 C22 -178.9(3)
O19 C20 C25 C24 179.2(3)
O19 C18 C15 O14 -59.6(3)
O19 C18 C15 C16 -173.9(3)
O43A C39 N40B C44B 1(2)
O43A C39 N40B N41B 170.5(15)
N26 C23 C22 C21 177.5(3)
N26 C23 C24 C25 -177.1(3)
N9C N10C C11C N12C 0.5(4)
N9C C8C C7C O17C -50.2(3)
N9C C8C C7C O14C 65.6(3)
N9C C8C C7C C6C -173.8(2)
O14 C7 C6 C5 -24.7(4)
O14 C7 C6 C1 157.4(3)
O14 C7 C8 N9 -60.9(4)
N38 C35 C34 C33 179.7(3)
N38 C35 C36 C37 -178.6(3)
N38 C42A N41A N40A -5.6(15)
N38 C39 N40B C44B -164.8(11)
N38 C39 N40B N41B 5.1(9)
N29 C30 C31 N26 55.5(3)
N29 C32 C33 C34 178.1(3)
N29 C32 C37 C36 -177.0(3)
N29 C28 C27 N26 -58.9(3)
N29C C32C C37C C36C 175.0(3)
N29C C32C C33C C34C -175.2(3)
N10C N9C C8C C7C -87.7(3)
N10C N9C C13C N12C -0.8(4)
N9 N10 C11 N12 0.5(4)
N38C C35C C36C C37C 179.8(3)
N38C C35C C34C C33C 179.9(3)
N38C C42C N41C N40C 5.8(13)
N38C C39C N40C N41C 8.9(7)
N38C C39C N40C C44C -180.0(7)
N38C C39C N40D C44D 172.3(7)
N38C C39C N40D N41D -7.0(7)
C4C C3C C2C C1C 1.0(4)
C23 N26 C31 C30 170.9(2)
C23 N26 C27 C28 -170.5(3)
C23 C22 C21 C20 0.0(5)
C23 C24 C25 C20 -0.8(6)
C3C C4C C5C C6C 0.2(4)
C3C C2C C1C Cl1C -176.9(2)
C3C C2C C1C C6C 2.0(4)
N26C C23C C24C C25C 175.2(3)
N26C C23C C22C C21C -172.6(3)
N26C C31C C30C N29C -56.2(4)
N26C C27C C28C N29C 59.4(4)
C35 N38 C42A N41A -176.2(7)
C35 N38 C39 O43A -0.3(14)
C35 N38 C39 N40A -179.5(5)
C35 N38 C39 N40B 162.6(5)
C35 N38 C39 O43B -15.5(14)
C35 N38 C42B N41B -166.6(9)
C35 C34 C33 C32 -0.2(5)
C35 C36 C37 C32 -1.9(5)
C35C N38C C42C N41C -176.6(7)
C35C N38C C39C O43C -8.2(14)
C35C N38C C39C N40C 171.2(5)
C35C N38C C39C N40D -165.9(4)
C35C N38C C39C O43D 10.5(15)
C35C N38C C42D N41D 169.7(8)
C35C C36C C37C C32C 0.4(5)
C35C C34C C33C C32C 0.2(6)
O43C C39C N40C N41C -171.7(15)
O43C C39C N40C C44C -0.6(18)
O43C C39C N40D C44D 14.1(17)
O43C C39C N40D N41D -165.3(14)
C8C N9C N10C C11C 178.2(3)
C8C N9C C13C N12C -178.7(3)
N10 N9 C8 C7 89.7(4)
N10 N9 C13 N12 0.5(4)
C1C C6C C5C C4C 2.6(4)
C1C C6C C7C O17C -41.9(4)
C1C C6C C7C O14C -160.7(3)
C1C C6C C7C C8C 78.9(3)
C7 O17 C16 C15 37.8(3)
C7 O14 C15 C18 -113.2(3)
C7 O14 C15 C16 5.8(3)
C7 C6 C5 C4 -179.7(3)
C7 C6 C1 Cl1 3.3(4)
C7 C6 C1 C2 -179.7(3)
C5C C4C C3C Cl2C 177.8(2)
C5C C4C C3C C2C -2.1(4)
C5C C6C C1C Cl1C 175.1(2)
C5C C6C C1C C2C -3.7(4)
C5C C6C C7C O17C 142.0(3)
C5C C6C C7C O14C 23.2(3)
C5C C6C C7C C8C -97.2(3)
C6 C7 C8 N9 177.7(3)
C6 C1 C2 C3 -1.4(5)
C30 N29 C32 C33 175.7(3)
C30 N29 C32 C37 -6.6(4)
C30 N29 C28 C27 56.4(3)
C32 N29 C30 C31 168.8(3)
C32 N29 C28 C27 -166.3(2)
C42A N38 C35 C34 45.0(9)
C42A N38 C35 C36 -134.5(9)
C42A N38 C39 O43A -178.7(15)
C42A N38 C39 N40A 2.1(9)
C42A N38 C39 N40B -15.7(9)
C42A N38 C39 O43B 166.1(15)
C42A N38 C42B N41B 100(11)
N40A C39 N40B C44B 105(5)
N40A C39 N40B N41B -85(5)
N40A C44A C45A C46A -59(3)
C39 N38 C35 C34 -133.1(3)
C39 N38 C35 C36 47.4(5)
C39 N38 C42A N41A 2.2(13)
C39 N38 C42B N41B -2.1(15)
C39 N40A N41A C42A 7.3(13)
C39 N40A C44A C47A -118.4(12)
C39 N40A C44A C45A 115.9(9)
C39 N40B N41B C42B -6.3(14)
C34 C35 C36 C37 1.9(5)
C8 N9 N10 C11 -176.4(3)
C8 N9 C13 N12 175.9(3)
C8 C7 C6 C5 96.1(4)
C8 C7 C6 C1 -81.8(4)
C20 O19 C18 C15 174.5(3)
N41A N40A C39 O43A 174.9(13)
N41A N40A C39 N38 -5.8(9)
N41A N40A C39 N40B 88(5)
N41A N40A C39 O43B -167.7(13)
N41A N40A C44A C47A 68.2(14)
N41A N40A C44A C45A -57.6(11)
C4 C3 C2 C1 -0.3(5)
C20C O19C C18C C15C -172.9(3)
C20C C21C C22C C23C 0.2(6)
C32C N29C C30C C31C -167.1(3)
C32C N29C C28C C27C 165.4(3)
C28 N29 C30 C31 -54.4(3)
C28 N29 C32 C33 41.4(4)
C28 N29 C32 C37 -140.9(3)
C31 N26 C23 C22 114.5(3)
C31 N26 C23 C24 -67.5(4)
C31 N26 C27 C28 58.8(3)
C36C C35C C34C C33C -0.7(5)
C34C C35C C36C C37C 0.4(5)
C23C N26C C31C C30C -167.6(3)
C23C N26C C27C C28C 166.9(3)
C23C C24C C25C C20C -4.7(5)
C33 C32 C37 C36 0.8(5)
C13C N9C N10C C11C 0.2(4)
C13C N9C C8C C7C 89.9(4)
C13C N12C C11C N10C -1.0(4)
C5 C6 C1 Cl1 -174.6(2)
C5 C6 C1 C2 2.3(5)
C5 C4 C3 Cl2 -179.0(3)
C5 C4 C3 C2 1.0(5)
C7C O17C C16C C15C -36.0(3)
C7C O14C C15C C18C 117.2(3)
C7C O14C C15C C16C -3.0(3)
C7C C6C C1C Cl1C -1.1(4)
C7C C6C C1C C2C -180.0(3)
C7C C6C C5C C4C 179.0(3)
C24C C23C C22C C21C -1.0(5)
C15C O14C C7C O17C -18.9(3)
C15C O14C C7C C6C 104.2(3)
C15C O14C C7C C8C -136.4(2)
C1 C6 C5 C4 -1.6(5)
C3 C4 C5 C6 0.0(5)
C13 N9 N10 C11 -0.6(4)
C13 N9 C8 C7 -85.2(4)
C13 N12 C11 N10 -0.2(4)
C18C O19C C20C C25C -80.2(4)
C18C O19C C20C C21C 102.3(4)
C18C C15C C16C O17C -95.6(3)
C11C N12C C13C N9C 1.0(4)
C36 C35 C34 C33 -0.8(5)
C37 C32 C33 C34 0.3(5)
C37C C32C C33C C34C 0.6(5)
C18 O19 C20 C21 -175.2(3)
C18 O19 C20 C25 5.9(5)
C42C N38C C35C C36C 156.5(9)
C42C N38C C35C C34C -24.1(9)
C42C N38C C39C O43C 175.5(15)
C42C N38C C39C N40C -5.1(9)
C42C N38C C39C N40D 17.9(8)
C42C N38C C39C O43D -165.7(16)
C42C N38C C42D N41D -103(11)
C42C N41C N40C C39C -9.5(11)
C42C N41C N40C C44C 178.8(10)
N41C N40C C44C C45C 58.8(9)
N41C N40C C44C C47C -64.8(18)
C27 N26 C23 C22 -14.1(4)
C27 N26 C23 C24 163.8(3)
C27 N26 C31 C30 -57.5(3)
C16 O17 C7 O14 -35.4(3)
C16 O17 C7 C6 85.9(3)
C16 O17 C7 C8 -153.4(3)
C31C N26C C23C C24C 56.3(4)
C31C N26C C23C C22C -132.2(3)
C31C N26C C27C C28C -58.1(4)
C22 C23 C24 C25 0.9(6)
C16C O17C C7C O14C 35.7(3)
C16C O17C C7C C6C -85.5(3)
C16C O17C C7C C8C 154.0(2)
C16C C15C C18C O19C 178.7(3)
C21 C20 C25 C24 0.3(6)
C25C C20C C21C C22C -1.7(5)
C33C C32C C37C C36C -0.9(5)
C30C N29C C32C C37C 55.7(4)
C30C N29C C32C C33C -128.5(3)
C30C N29C C28C C27C -59.1(4)
C24 C23 C22 C21 -0.5(5)
C27C N26C C23C C24C -171.1(3)
C27C N26C C23C C22C 0.4(5)
C27C N26C C31C C30C 57.0(4)
C25 C20 C21 C22 0.1(5)
C15 O14 C7 O17 17.6(3)
C15 O14 C7 C6 -104.5(3)
C15 O14 C7 C8 134.9(3)
C11 N12 C13 N9 -0.2(4)
C21C C20C C25C C24C 3.9(5)
C39C N38C C35C C36C -19.1(5)
C39C N38C C35C C34C 160.3(3)
C39C N38C C42C N41C -0.3(13)
C39C N38C C42D N41D -0.4(14)
C39C N40C C44C C45C -111.7(9)
C39C N40C C44C C47C 124.7(17)
C39C N40D N41D C42D 6.7(11)
C22C C23C C24C C25C 3.3(5)
C28C N29C C32C C37C -171.5(3)
C28C N29C C32C C33C 4.3(5)
C28C N29C C30C C31C 57.3(4)
N40C C39C N40D C44D -101(3)
N40C C39C N40D N41D 79(2)
N40C C44C C45C C46C 64.2(13)
C46D C44D N40D C39C -99.9(13)
C46D C44D N40D N41D 79.4(13)
C45D C44D N40D C39C 134.1(7)
C45D C44D N40D N41D -46.6(9)
C44D N40D N41D C42D -172.7(10)
C47C C44C C45C C46C -175(2)
C47A C44A C45A C46A -180(3)
C44A N40A C39 O43A 1.1(16)
C44A N40A C39 N38 -179.6(8)
C44A N40A C39 N40B -86(5)
C44A N40A C39 O43B 18.4(18)
C44A N40A N41A C42A -178.4(10)
C44B N40B N41B C42B 164.8(12)
C45B C44B N40B C39 -141.5(10)
C45B C44B N40B N41B 49.1(15)
C47D C45D C44D C46D -179(2)
C47D C45D C44D N40D -59.8(19)
C46B C44B C45B C47B -175(3)
C46B C44B N40B C39 96(2)
C46B C44B N40B N41B -73(2)
N40D C39C N40C N41C -90(2)
N40D C39C N40C C44C 82(2)
N40D N41D C42D N38C -3.6(14)
O43D C39C N40C N41C 170.8(16)
O43D C39C N40C C44C -18.1(19)
O43D C39C N40D C44D -4.3(16)
O43D C39C N40D N41D 176.4(14)
N40B C44B C45B C47B 59.4(16)
N40B N41B C42B N38 5.0(16)
O43B C39 N40B C44B 13(2)
O43B C39 N40B N41B -177.0(17)
C42B N38 C35 C34 28.5(10)
C42B N38 C35 C36 -151.0(9)
C42B N38 C42A N41A -80(10)
C42B N38 C39 O43A -164.9(15)
C42B N38 C39 N40A 15.9(9)
C42B N38 C39 N40B -2.0(9)
C42B N38 C39 O43B 179.9(15)
C42D N38C C35C C36C 172.6(9)
C42D N38C C35C C34C -8.0(10)
C42D N38C C42C N41C 81(11)
C42D N38C C39C O43C 162.1(15)
C42D N38C C39C N40C -18.5(9)
C42D N38C C39C N40D 4.4(8)
C42D N38C C39C O43D -179.2(16)
